data_4037726
loop_
_publ_author_name
'Zhi, Changlei'
'Wang, Qiuling'
'Liu, Shuang'
'Xue, Yuting'
'Shi, Linlin'
'Zhu, Xinju'
'Hao, Xin-Qi'
'Song, Mao-Ping'

_publ_section_title
;
 Cu-Catalyzed Direct C7-Sulfonylation of Indolines with Arylsulfonyl
 Chlorides.
;
_journal_name_full 'The Journal of organic chemistry'
_journal_paper_doi 10.1021/acs.joc.9b02954
_journal_year 2019
_chemical_formula_moiety 'C19 H14 N4 O2 S'
_chemical_formula_sum 'C19 H14 N4 O2 S'
_chemical_formula_weight 362.40
_space_group_crystal_system triclinic
_space_group_IT_number 2
_space_group_name_Hall '-P 1'
_space_group_name_H-M_alt 'P -1'
_atom_sites_solution_hydrogens geom
_atom_sites_solution_primary direct
_audit_creation_date 2019-09-05
_audit_creation_method
;
Olex2 1.2
(compiled 2018.05.29 svn.r3508 for OlexSys, GUI svn.r5506)
;
_cell_angle_alpha 111.608(7)
_cell_angle_beta 93.223(6)
_cell_angle_gamma 100.174(6)
_cell_formula_units_Z 2
_cell_length_a 7.3315(4)
_cell_length_b 10.8147(8)
_cell_length_c 11.6977(9)
_cell_measurement_reflns_used 2879
_cell_measurement_temperature 293(2)
_cell_measurement_theta_max 70.9660
_cell_measurement_theta_min 4.1020
_cell_volume 841.26(11)
_computing_cell_refinement 'CrysAlisPro 1.171.40.53 (Rigaku OD, 2019)'
_computing_data_collection 'CrysAlisPro 1.171.40.53 (Rigaku OD, 2019)'
_computing_data_reduction 'CrysAlisPro 1.171.40.53 (Rigaku OD, 2019)'
_computing_molecular_graphics 'Olex2 (Dolomanov et al., 2009)'
_computing_publication_material 'Olex2 (Dolomanov et al., 2009)'
_computing_structure_refinement 'ShelXL (Sheldrick, 2015)'
_computing_structure_solution 'ShelXS (Sheldrick, 2008)'
_diffrn_ambient_temperature 293(2)
_diffrn_detector 'CCD plate'
_diffrn_detector_area_resol_mean 16.2312
_diffrn_detector_type Eos
_diffrn_measured_fraction_theta_full 0.997
_diffrn_measured_fraction_theta_max 0.997
_diffrn_measurement_details
;
List of Runs (angles in degrees, time in seconds):

  # Type    Start    End  Width  t~exp~   \w     \q     \k     \f   Frames
--------------------------------------------------------------------------
  1  \w   -104.00 -11.00   1.00    1.00    --  -33.50 -37.00  90.00   93
  2  \w   -104.00 -11.00   1.00    1.00    --  -33.50 -37.00   0.00   93
  3  \w   -108.00 -32.00   1.00    1.00    --  -33.50 178.00   0.00   76
  4  \w    -34.00  59.00   1.00    1.00    --   36.47 -37.00 -60.00   93
  5  \w     57.00 110.00   1.00    1.00    --   36.47 178.00 150.00   53
  6  \w    -36.00  74.00   1.00    1.00    --   36.47 -19.00-120.00  110
  7  \w     -4.00  77.00   1.00    1.00    --   36.47 -99.00 150.00   81
  8  \w     33.00  77.00   1.00    1.00    --   36.47 -99.00   0.00   44
  9  \w     78.00 110.00   1.00    1.00    --   36.47 178.00 -90.00   32
 10  \w    -33.00  57.00   1.00    1.00    --   36.47 -37.00-180.00   90
 11  \w     -2.00  73.00   1.00    1.00    --   36.47 -99.00 -30.00   75
 12  \w     83.00 108.00   1.00    1.00    --   36.47 178.00 -30.00   25
 13  \w     38.00 110.00   1.00    1.00    --  108.00-111.00 -60.00   72
 14  \w     42.00 126.00   1.00    1.00    --  108.00 -45.00 -30.00   84
 15  \w     64.00 124.00   1.00    1.00    --  108.00 -61.00-120.00   60
 16  \w     69.00 105.00   1.00    1.00    --  108.00 -94.00  60.00   36
 17  \w     65.00 124.00   1.00    1.00    --  108.00 -45.00  30.00   59
 18  \w     71.00  98.00   1.00    1.00    --  108.00 -61.00 150.00   27
 19  \w     54.00 112.00   1.00    1.00    --  108.00-111.00-180.00   58
 20  \w     93.00 176.00   1.00    1.00    --  108.00  45.00  60.00   83
 21  \w    104.00 130.00   1.00    1.00    --  108.00 -30.00-120.00   26
 22  \w     41.00  92.00   1.00    1.00    --  108.00 -30.00-120.00   51
 23  \w     38.00 126.00   1.00    1.00    --  108.00 -45.00 120.00   88
 24  \w     52.00  87.00   1.00    1.00    --  108.00 -94.00  30.00   35
 25  \w     37.00 175.00   1.00    1.00    --  108.00   0.00  30.00  138
;
_diffrn_measurement_device 'four-circle diffractometer'
_diffrn_measurement_device_type 'Xcalibur, Eos, Gemini'
_diffrn_measurement_method '\w scans'
_diffrn_orient_matrix_type 'CrysAlisPro convention (1999,Acta A55,543-557)'
_diffrn_orient_matrix_UB_11 0.1118482000
_diffrn_orient_matrix_UB_12 0.0783695000
_diffrn_orient_matrix_UB_13 0.1301403000
_diffrn_orient_matrix_UB_21 -0.0289524000
_diffrn_orient_matrix_UB_22 -0.1324864000
_diffrn_orient_matrix_UB_23 0.0240460000
_diffrn_orient_matrix_UB_31 0.1817350000
_diffrn_orient_matrix_UB_32 -0.0298438000
_diffrn_orient_matrix_UB_33 -0.0538583000
_diffrn_radiation_monochromator graphite
_diffrn_radiation_probe x-ray
_diffrn_radiation_type CuK\a
_diffrn_radiation_wavelength 1.54184
_diffrn_reflns_av_R_equivalents 0.0210
_diffrn_reflns_av_unetI/netI 0.0300
_diffrn_reflns_Laue_measured_fraction_full 0.997
_diffrn_reflns_Laue_measured_fraction_max 0.997
_diffrn_reflns_limit_h_max 8
_diffrn_reflns_limit_h_min -7
_diffrn_reflns_limit_k_max 12
_diffrn_reflns_limit_k_min -12
_diffrn_reflns_limit_l_max 11
_diffrn_reflns_limit_l_min -13
_diffrn_reflns_number 5800
_diffrn_reflns_point_group_measured_fraction_full 0.997
_diffrn_reflns_point_group_measured_fraction_max 0.997
_diffrn_reflns_theta_full 67.082
_diffrn_reflns_theta_max 67.082
_diffrn_reflns_theta_min 4.101
_diffrn_source 'fine-focus sealed X-ray tube'
_diffrn_source_type 'Enhance (Cu) X-ray Source'
_exptl_absorpt_coefficient_mu 1.899
_exptl_absorpt_correction_T_max 1.00000
_exptl_absorpt_correction_T_min 0.95792
_exptl_absorpt_correction_type multi-scan
_exptl_absorpt_process_details
;
CrysAlisPro 1.171.40.53 (Rigaku Oxford Diffraction, 2019)
Empirical absorption correction using spherical harmonics,
 implemented in SCALE3 ABSPACK scaling algorithm.
;
_exptl_crystal_colour yellow
_exptl_crystal_colour_primary yellow
_exptl_crystal_density_diffrn 1.431
_exptl_crystal_description prism
_exptl_crystal_F_000 376
_exptl_crystal_size_max 0.13
_exptl_crystal_size_mid 0.12
_exptl_crystal_size_min 0.1
_refine_diff_density_max 0.309
_refine_diff_density_min -0.282
_refine_diff_density_rms 0.047
_refine_ls_extinction_coef 0.0100(10)
_refine_ls_extinction_expression Fc^*^=kFc[1+0.001xFc^2^\l^3^/sin(2\q)]^-1/4^
_refine_ls_extinction_method 'SHELXL-2014/7 (Sheldrick 2014'
_refine_ls_goodness_of_fit_ref 1.051
_refine_ls_hydrogen_treatment constr
_refine_ls_matrix_type full
_refine_ls_number_parameters 236
_refine_ls_number_reflns 2983
_refine_ls_number_restraints 0
_refine_ls_restrained_S_all 1.051
_refine_ls_R_factor_all 0.0477
_refine_ls_R_factor_gt 0.0413
_refine_ls_shift/su_max 0.000
_refine_ls_shift/su_mean 0.000
_refine_ls_structure_factor_coef Fsqd
_refine_ls_weighting_details 'w=1/[\s^2^(Fo^2^)+(0.0742P)^2^+0.1324P] where P=(Fo^2^+2Fc^2^)/3'
_refine_ls_weighting_scheme calc
_refine_ls_wR_factor_gt 0.1167
_refine_ls_wR_factor_ref 0.1252
_reflns_Friedel_coverage 0.000
_reflns_number_gt 2596
_reflns_number_total 2983
_reflns_threshold_expression 'I > 2\s(I)'
_cod_data_source_file jo9b02954_si_003.cif
_cod_data_source_block 201909212
_cod_database_code 4037726
_shelx_shelxl_version_number 2014/7
_chemical_oxdiff_formula c20h20n4o4S1
_shelx_space_group_comment
;
The symmetry employed for this shelxl refinement is uniquely defined
by the following loop, which should always be used as a source of
symmetry information in preference to the above space-group names.
They are only intended as comments.
;
_shelx_estimated_absorpt_t_max 0.833
_shelx_estimated_absorpt_t_min 0.790
_reflns_odcompleteness_completeness 99.67
_reflns_odcompleteness_iscentric 1
_reflns_odcompleteness_theta 66.97
_olex2_refinement_description
;
1. Fixed Uiso
 At 1.2 times of:
  All C(H) groups, All C(H,H) groups
2.a Secondary CH2 refined with riding coordinates:
 C7(H7A,H7B), C8(H8A,H8B)
2.b Aromatic/amide H refined with riding coordinates:
 C1(H1), C2(H2), C3(H3), C10(H10), C11(H11), C12(H12), C14(H14), C15(H15),
 C17(H17), C18(H18)
;
_olex2_submission_special_instructions 'No special instructions were received'
_oxdiff_exptl_absorpt_empirical_details
;
Empirical correction (ABSPACK) includes:
- Absorption correction using spherical harmonics
- Frame scaling
;
_oxdiff_exptl_absorpt_empirical_full_max 1.088
_oxdiff_exptl_absorpt_empirical_full_min 0.912

loop_
_space_group_symop_operation_xyz
'x, y, z'
'-x, -y, -z'

loop_
_atom_site_label
_atom_site_type_symbol
_atom_site_fract_x
_atom_site_fract_y
_atom_site_fract_z
_atom_site_U_iso_or_equiv
_atom_site_adp_type
_atom_site_occupancy
_atom_site_site_symmetry_order
_atom_site_calc_flag
_atom_site_refinement_flags_posn
C1 C 0.2535(3) 1.0317(2) 0.9664(2) 0.0519(6) Uani 1 1 d .
H1 H 0.2290 1.1158 1.0139 0.062 Uiso 1 1 calc R
C2 C 0.2054(3) 0.9225(2) 1.0013(2) 0.0515(6) Uani 1 1 d .
H2 H 0.1547 0.9344 1.0748 0.062 Uiso 1 1 calc R
C3 C 0.2323(3) 0.7963(2) 0.9275(2) 0.0469(5) Uani 1 1 d .
H3 H 0.1914 0.7221 0.9487 0.056 Uiso 1 1 calc R
C4 C 0.3204(3) 0.7777(2) 0.82070(18) 0.0394(4) Uani 1 1 d .
C5 C 0.3810(3) 0.8904(2) 0.79009(18) 0.0385(4) Uani 1 1 d .
C6 C 0.3378(3) 1.0154(2) 0.8612(2) 0.0448(5) Uani 1 1 d .
C7 C 0.3992(4) 1.1164(2) 0.8029(2) 0.0559(6) Uani 1 1 d .
H7A H 0.5089 1.1839 0.8518 0.067 Uiso 1 1 calc R
H7B H 0.3000 1.1621 0.7940 0.067 Uiso 1 1 calc R
C8 C 0.4432(4) 1.0284(3) 0.6776(2) 0.0594(6) Uani 1 1 d .
H8A H 0.3404 1.0088 0.6133 0.071 Uiso 1 1 calc R
H8B H 0.5553 1.0735 0.6567 0.071 Uiso 1 1 calc R
C9 C 0.6257(3) 0.8496(2) 0.65179(18) 0.0399(4) Uani 1 1 d .
C10 C 0.8332(3) 0.7232(2) 0.6670(2) 0.0504(5) Uani 1 1 d .
H10 H 0.8787 0.6687 0.7025 0.061 Uiso 1 1 calc R
C11 C 0.9235(3) 0.7506(3) 0.5767(2) 0.0611(7) Uani 1 1 d .
H11 H 1.0285 0.7166 0.5506 0.073 Uiso 1 1 calc R
C12 C 0.8504(4) 0.8311(3) 0.5269(2) 0.0643(7) Uani 1 1 d .
H12 H 0.9081 0.8510 0.4651 0.077 Uiso 1 1 calc R
C13 C 0.4860(3) 0.5378(2) 0.75039(19) 0.0393(4) Uani 1 1 d .
C14 C 0.5654(3) 0.5702(2) 0.8707(2) 0.0508(5) Uani 1 1 d .
H14 H 0.5287 0.6363 0.9367 0.061 Uiso 1 1 calc R
C15 C 0.6992(3) 0.5038(3) 0.8917(2) 0.0551(6) Uani 1 1 d .
H15 H 0.7557 0.5265 0.9720 0.066 Uiso 1 1 calc R
C16 C 0.7498(3) 0.4025(2) 0.7925(2) 0.0472(5) Uani 1 1 d .
C17 C 0.6687(3) 0.3711(2) 0.6730(2) 0.0514(5) Uani 1 1 d .
H17 H 0.7029 0.3036 0.6069 0.062 Uiso 1 1 calc R
C18 C 0.5380(3) 0.4392(2) 0.6516(2) 0.0476(5) Uani 1 1 d .
H18 H 0.4847 0.4190 0.5711 0.057 Uiso 1 1 calc R
C19 C 0.8860(3) 0.3293(3) 0.8140(2) 0.0584(6) Uani 1 1 d .
N1 N 0.4715(2) 0.90192(18) 0.69106(16) 0.0448(4) Uani 1 1 d .
N2 N 0.6830(2) 0.77146(18) 0.70609(16) 0.0435(4) Uani 1 1 d .
N3 N 0.7008(3) 0.8821(2) 0.56294(18) 0.0543(5) Uani 1 1 d .
N4 N 0.9880(4) 0.2689(3) 0.8313(3) 0.0848(8) Uani 1 1 d .
O1 O 0.1357(2) 0.53114(17) 0.74417(17) 0.0627(5) Uani 1 1 d .
O2 O 0.2965(2) 0.60309(16) 0.59321(14) 0.0513(4) Uani 1 1 d .
S1 S 0.29629(7) 0.60685(5) 0.71686(5) 0.04256(19) Uani 1 1 d .

loop_
_atom_site_aniso_label
_atom_site_aniso_U_11
_atom_site_aniso_U_22
_atom_site_aniso_U_33
_atom_site_aniso_U_23
_atom_site_aniso_U_13
_atom_site_aniso_U_12
C1 0.0446(12) 0.0526(13) 0.0566(13) 0.0126(10) 0.0136(10) 0.0216(10)
C2 0.0446(12) 0.0680(15) 0.0470(12) 0.0213(11) 0.0178(9) 0.0227(11)
C3 0.0397(11) 0.0579(13) 0.0531(13) 0.0284(10) 0.0155(9) 0.0165(10)
C4 0.0357(10) 0.0435(11) 0.0448(11) 0.0196(9) 0.0100(8) 0.0157(8)
C5 0.0336(10) 0.0438(11) 0.0434(10) 0.0185(9) 0.0078(8) 0.0165(8)
C6 0.0376(11) 0.0445(11) 0.0552(12) 0.0185(9) 0.0075(9) 0.0169(9)
C7 0.0591(14) 0.0484(13) 0.0729(16) 0.0294(12) 0.0181(11) 0.0267(11)
C8 0.0745(16) 0.0558(14) 0.0698(16) 0.0390(12) 0.0222(12) 0.0320(12)
C9 0.0401(10) 0.0393(10) 0.0433(11) 0.0179(9) 0.0084(8) 0.0100(8)
C10 0.0377(11) 0.0563(13) 0.0667(14) 0.0310(11) 0.0090(10) 0.0169(9)
C11 0.0445(13) 0.0768(17) 0.0765(17) 0.0373(14) 0.0250(11) 0.0267(12)
C12 0.0592(15) 0.0841(19) 0.0695(16) 0.0442(14) 0.0310(12) 0.0257(13)
C13 0.0394(10) 0.0369(10) 0.0472(11) 0.0210(8) 0.0111(8) 0.0103(8)
C14 0.0574(13) 0.0473(12) 0.0492(12) 0.0164(10) 0.0103(10) 0.0186(10)
C15 0.0565(14) 0.0627(15) 0.0517(13) 0.0272(11) 0.0034(10) 0.0165(11)
C16 0.0392(11) 0.0499(12) 0.0660(14) 0.0354(11) 0.0136(9) 0.0127(9)
C17 0.0580(14) 0.0498(13) 0.0558(13) 0.0239(10) 0.0193(10) 0.0235(10)
C18 0.0539(13) 0.0471(12) 0.0458(12) 0.0189(10) 0.0098(9) 0.0180(10)
C19 0.0519(13) 0.0663(15) 0.0774(17) 0.0457(14) 0.0176(11) 0.0213(12)
N1 0.0511(10) 0.0467(10) 0.0505(10) 0.0274(8) 0.0164(8) 0.0228(8)
N2 0.0406(9) 0.0485(10) 0.0505(10) 0.0260(8) 0.0109(7) 0.0156(8)
N3 0.0584(12) 0.0645(12) 0.0566(11) 0.0354(10) 0.0218(9) 0.0233(10)
N4 0.0745(16) 0.101(2) 0.119(2) 0.0738(18) 0.0261(14) 0.0448(15)
O1 0.0423(9) 0.0539(10) 0.0937(13) 0.0303(9) 0.0191(8) 0.0072(7)
O2 0.0535(9) 0.0538(9) 0.0471(8) 0.0166(7) 0.0024(6) 0.0201(7)
S1 0.0362(3) 0.0413(3) 0.0528(3) 0.0193(2) 0.0087(2) 0.0114(2)

loop_
_atom_type_symbol
_atom_type_description
_atom_type_scat_dispersion_real
_atom_type_scat_dispersion_imag
_atom_type_scat_source
C C 0.0181 0.0091 'International Tables Vol C Tables 4.2.6.8 and 6.1.1.4'
H H 0.0000 0.0000 'International Tables Vol C Tables 4.2.6.8 and 6.1.1.4'
N N 0.0311 0.0180 'International Tables Vol C Tables 4.2.6.8 and 6.1.1.4'
O O 0.0492 0.0322 'International Tables Vol C Tables 4.2.6.8 and 6.1.1.4'
S S 0.3331 0.5567 'International Tables Vol C Tables 4.2.6.8 and 6.1.1.4'

loop_
_geom_angle_atom_site_label_1
_geom_angle_atom_site_label_2
_geom_angle_atom_site_label_3
_geom_angle
C2 C1 H1 120.2
C6 C1 H1 120.2
C6 C1 C2 119.7(2)
C1 C2 H2 119.9
C3 C2 C1 120.1(2)
C3 C2 H2 119.9
C2 C3 H3 119.5
C2 C3 C4 121.1(2)
C4 C3 H3 119.5
C3 C4 S1 115.57(16)
C5 C4 C3 118.71(19)
C5 C4 S1 124.00(15)
C4 C5 C6 118.87(18)
C4 C5 N1 131.04(18)
N1 C5 C6 109.92(18)
C1 C6 C5 121.2(2)
C1 C6 C7 129.7(2)
C5 C6 C7 109.10(18)
C6 C7 H7A 111.1
C6 C7 H7B 111.1
C6 C7 C8 103.18(18)
H7A C7 H7B 109.1
C8 C7 H7A 111.1
C8 C7 H7B 111.1
C7 C8 H8A 110.8
C7 C8 H8B 110.8
H8A C8 H8B 108.8
N1 C8 C7 104.97(18)
N1 C8 H8A 110.8
N1 C8 H8B 110.8
N2 C9 N1 116.84(18)
N3 C9 N1 116.14(18)
N3 C9 N2 127.02(19)
C11 C10 H10 118.6
N2 C10 H10 118.6
N2 C10 C11 122.8(2)
C10 C11 H11 121.8
C10 C11 C12 116.4(2)
C12 C11 H11 121.8
C11 C12 H12 118.4
N3 C12 C11 123.2(2)
N3 C12 H12 118.4
C14 C13 S1 121.99(16)
C18 C13 C14 120.95(19)
C18 C13 S1 116.72(16)
C13 C14 H14 120.3
C15 C14 C13 119.4(2)
C15 C14 H14 120.3
C14 C15 H15 120.1
C14 C15 C16 119.9(2)
C16 C15 H15 120.1
C15 C16 C19 120.3(2)
C17 C16 C15 120.0(2)
C17 C16 C19 119.7(2)
C16 C17 H17 119.9
C18 C17 C16 120.2(2)
C18 C17 H17 119.9
C13 C18 H18 120.2
C17 C18 C13 119.6(2)
C17 C18 H18 120.2
N4 C19 C16 177.8(3)
C5 N1 C8 108.06(16)
C9 N1 C5 125.57(16)
C9 N1 C8 120.16(18)
C10 N2 C9 115.52(18)
C9 N3 C12 115.1(2)
C4 S1 C13 110.82(9)
O1 S1 C4 105.97(10)
O1 S1 C13 104.72(10)
O2 S1 C4 108.77(9)
O2 S1 C13 108.37(9)
O2 S1 O1 118.08(11)

loop_
_geom_bond_atom_site_label_1
_geom_bond_atom_site_label_2
_geom_bond_distance
C1 H1 0.9300
C1 C2 1.381(3)
C1 C6 1.376(3)
C2 H2 0.9300
C2 C3 1.377(3)
C3 H3 0.9300
C3 C4 1.403(3)
C4 C5 1.400(3)
C4 S1 1.768(2)
C5 C6 1.404(3)
C5 N1 1.400(2)
C6 C7 1.506(3)
C7 H7A 0.9700
C7 H7B 0.9700
C7 C8 1.514(3)
C8 H8A 0.9700
C8 H8B 0.9700
C8 N1 1.482(3)
C9 N1 1.379(3)
C9 N2 1.336(3)
C9 N3 1.331(3)
C10 H10 0.9300
C10 C11 1.372(3)
C10 N2 1.334(3)
C11 H11 0.9300
C11 C12 1.373(4)
C12 H12 0.9300
C12 N3 1.334(3)
C13 C14 1.383(3)
C13 C18 1.379(3)
C13 S1 1.780(2)
C14 H14 0.9300
C14 C15 1.374(3)
C15 H15 0.9300
C15 C16 1.393(3)
C16 C17 1.381(3)
C16 C19 1.444(3)
C17 H17 0.9300
C17 C18 1.372(3)
C18 H18 0.9300
C19 N4 1.131(3)
O1 S1 1.4330(16)
O2 S1 1.4320(16)

loop_
_geom_torsion_atom_site_label_1
_geom_torsion_atom_site_label_2
_geom_torsion_atom_site_label_3
_geom_torsion_atom_site_label_4
_geom_torsion
C1 C2 C3 C4 4.5(3)
C1 C6 C7 C8 -168.7(2)
C2 C1 C6 C5 -1.9(3)
C2 C1 C6 C7 178.6(2)
C2 C3 C4 C5 0.0(3)
C2 C3 C4 S1 -165.68(17)
C3 C4 C5 C6 -5.2(3)
C3 C4 C5 N1 179.96(19)
C3 C4 S1 C13 -92.17(17)
C3 C4 S1 O1 20.88(18)
C3 C4 S1 O2 148.79(15)
C4 C5 C6 C1 6.2(3)
C4 C5 C6 C7 -174.10(19)
C4 C5 N1 C8 160.1(2)
C4 C5 N1 C9 -47.9(3)
C5 C4 S1 C13 103.04(18)
C5 C4 S1 O1 -143.91(17)
C5 C4 S1 O2 -16.0(2)
C5 C6 C7 C8 11.7(3)
C6 C1 C2 C3 -3.5(3)
C6 C5 N1 C8 -15.1(2)
C6 C5 N1 C9 136.9(2)
C6 C7 C8 N1 -19.9(2)
C7 C8 N1 C5 22.0(3)
C7 C8 N1 C9 -131.8(2)
C10 C11 C12 N3 0.4(4)
C11 C10 N2 C9 -0.4(3)
C11 C12 N3 C9 0.1(4)
C13 C14 C15 C16 -1.6(4)
C14 C13 C18 C17 0.7(3)
C14 C13 S1 C4 36.9(2)
C14 C13 S1 O1 -77.0(2)
C14 C13 S1 O2 156.15(18)
C14 C15 C16 C17 1.4(3)
C14 C15 C16 C19 -178.1(2)
C15 C16 C17 C18 -0.1(3)
C16 C17 C18 C13 -0.9(3)
C18 C13 C14 C15 0.6(3)
C18 C13 S1 C4 -149.72(16)
C18 C13 S1 O1 96.44(18)
C18 C13 S1 O2 -30.44(19)
C19 C16 C17 C18 179.4(2)
N1 C5 C6 C1 -177.91(19)
N1 C5 C6 C7 1.8(2)
N1 C9 N2 C10 -179.47(19)
N1 C9 N3 C12 179.6(2)
N2 C9 N1 C5 6.2(3)
N2 C9 N1 C8 155.1(2)
N2 C9 N3 C12 -0.8(4)
N2 C10 C11 C12 -0.3(4)
N3 C9 N1 C5 -174.2(2)
N3 C9 N1 C8 -25.3(3)
N3 C9 N2 C10 1.0(3)
S1 C4 C5 C6 159.14(16)
S1 C4 C5 N1 -15.7(3)
S1 C13 C14 C15 173.70(17)
S1 C13 C18 C17 -172.74(17)
